data_2215692
loop_
_publ_author_name
'Nawong Boonnak'
'Hoong-Kun Fun'
'Suchada Chantrapromma'
'Chatchanok Karalai'

_publ_section_title
;
 Gerontoxanthone I methanol solvate
;
_journal_coeditor_code WN2198
_journal_issue 10
_journal_name_full 'Acta Crystallographica Section E'
_journal_page_first o3958
_journal_page_last o3959
_journal_paper_doi 10.1107/S1600536807041906
_journal_volume 63
_journal_year 2007
_chemical_formula_iupac 'C23 H24 O6 , C H4 O'
_chemical_formula_moiety 'C23 H24 O6 , C H4 O'
_chemical_formula_sum 'C24 H28 O7'
_chemical_formula_weight 428.46
_chemical_melting_point .452E-305
_chemical_name_common
;
Gerontoxanthone I methanol solvate
;
_chemical_name_systematic
;
4-(1,1-dimethylprop-2-enyl)-1,3,5,6-tetrahydroxy-2-(3-methylbut-2-enyl)-
9<i>H</i>-xanthen-9-one methanol solvate
;
_space_group_IT_number 14
_symmetry_cell_setting monoclinic
_symmetry_space_group_name_Hall '-P 2ybc'
_symmetry_space_group_name_H-M 'P 1 21/c 1'
_atom_sites_solution_hydrogens geom
_atom_sites_solution_primary direct
_atom_sites_solution_secondary difmap
_audit_creation_method SHELXL97
_cell_angle_alpha 90.00
_cell_angle_beta 117.534(5)
_cell_angle_gamma 90.00
_cell_formula_units_Z 4
_cell_length_a 10.0411(8)
_cell_length_b 20.1500(16)
_cell_length_c 12.1807(7)
_cell_measurement_reflns_used 3834
_cell_measurement_temperature 297(2)
_cell_measurement_theta_max 25.00
_cell_measurement_theta_min 2.29
_cell_volume 2185.4(3)
_computing_cell_refinement 'SAINT (Siemens, 1996)'
_computing_data_collection 'SMART (Siemens, 1996)'
_computing_data_reduction 'SAINT (Siemens, 1996)'
_computing_molecular_graphics 'SHELXTL (Sheldrick, 1997)'
_computing_publication_material
;
SHELXTL (Sheldrick, 1997) and PLATON (Spek, 2003)
;
_computing_structure_refinement 'SHELXTL (Sheldrick, 1997)'
_computing_structure_solution 'SHELXTL (Sheldrick, 1997)'
_diffrn_ambient_temperature 297(2)
_diffrn_detector_area_resol_mean 8.33
_diffrn_measured_fraction_theta_full 0.997
_diffrn_measured_fraction_theta_max 0.997
_diffrn_measurement_device_type 'Siemens SMART CCD area-detector'
_diffrn_measurement_method \w
_diffrn_radiation_monochromator graphite
_diffrn_radiation_source 'fine-focus sealed tube'
_diffrn_radiation_type MoK\a
_diffrn_radiation_wavelength 0.71073
_diffrn_reflns_av_R_equivalents 0.0181
_diffrn_reflns_av_sigmaI/netI 0.0189
_diffrn_reflns_limit_h_max 11
_diffrn_reflns_limit_h_min -11
_diffrn_reflns_limit_k_max 23
_diffrn_reflns_limit_k_min -23
_diffrn_reflns_limit_l_max 14
_diffrn_reflns_limit_l_min -7
_diffrn_reflns_number 11274
_diffrn_reflns_theta_full 25.00
_diffrn_reflns_theta_max 25.00
_diffrn_reflns_theta_min 2.29
_diffrn_standards_decay_% 0
_exptl_absorpt_coefficient_mu 0.095
_exptl_absorpt_correction_T_max 0.9816
_exptl_absorpt_correction_T_min 0.9498
_exptl_absorpt_correction_type multi-scan
_exptl_absorpt_process_details '(SADABS; Sheldrick, 1996)'
_exptl_crystal_colour yellow
_exptl_crystal_density_diffrn 1.302
_exptl_crystal_density_method 'not measured'
_exptl_crystal_description needle
_exptl_crystal_F_000 912
_exptl_crystal_size_max 0.55
_exptl_crystal_size_mid 0.29
_exptl_crystal_size_min 0.19
_refine_diff_density_max 0.190
_refine_diff_density_min -0.363
_refine_ls_extinction_method none
_refine_ls_goodness_of_fit_ref 1.051
_refine_ls_hydrogen_treatment mixed
_refine_ls_matrix_type full
_refine_ls_number_parameters 296
_refine_ls_number_reflns 3834
_refine_ls_number_restraints 1
_refine_ls_restrained_S_all 1.051
_refine_ls_R_factor_all 0.0519
_refine_ls_R_factor_gt 0.0480
_refine_ls_shift/su_max 0.000
_refine_ls_shift/su_mean 0.000
_refine_ls_structure_factor_coef Fsqd
_refine_ls_weighting_details 'calc w = 1/[\s^2^(Fo^2^)+(0.0853P)^2^+0.4621P] where P=(Fo^2^+2Fc^2^)/3'
_refine_ls_weighting_scheme calc
_refine_ls_wR_factor_gt 0.1357
_refine_ls_wR_factor_ref 0.1414
_reflns_number_gt 3429
_reflns_number_total 3834
_reflns_threshold_expression I>2\s(I)
_cod_data_source_file wn2198.cif
_cod_data_source_block I
_cod_original_sg_symbol_H-M 'P 21/c'
_cod_database_code 2215692
_cod_database_fobs_code 2215692

loop_
_symmetry_equiv_pos_as_xyz
'x, y, z'
'-x, y+1/2, -z+1/2'
'-x, -y, -z'
'x, -y-1/2, z-1/2'

loop_
_atom_site_type_symbol
_atom_site_label
_atom_site_fract_x
_atom_site_fract_y
_atom_site_fract_z
_atom_site_U_iso_or_equiv
_atom_site_adp_type
_atom_site_calc_flag
_atom_site_refinement_flags
_atom_site_occupancy
O O1 -0.16926(13) 0.49056(7) 0.21463(12) 0.0639(4) Uani d . 1
H H1O1 -0.222(3) 0.5096(14) 0.146(3) 0.096 Uiso d . 1
O O2 0.02703(12) 0.42552(7) 0.42133(11) 0.0636(4) Uani d . 1
H H1O2 -0.0623 0.4333 0.3972 0.095 Uiso calc R 1
O O3 0.48730(12) 0.48078(7) 0.25536(11) 0.0570(3) Uani d . 1
O O4 0.73927(12) 0.42967(6) 0.40403(11) 0.0536(3) Uani d . 1
H H1O4 0.6776 0.4502 0.3439 0.080 Uiso calc R 1
O O5 0.77233(13) 0.30854(7) 0.74175(13) 0.0638(4) Uani d . 1
H H5A 0.727(3) 0.3031(13) 0.789(3) 0.100(8) Uiso d . 1
O O6 0.30754(11) 0.40989(5) 0.47182(9) 0.0449(3) Uani d . 1
O O7 0.6422(2) 0.53884(12) 0.99678(17) 0.0999(6) Uani d D 1
H H1O7 0.595(5) 0.525(2) 0.9244(17) 0.176(18) Uiso d D 1
C C1 0.17612(17) 0.50642(8) 0.18518(14) 0.0453(4) Uani d . 1
H H1B 0.2105 0.5248 0.1329 0.054 Uiso calc R 1
C C2 0.02873(17) 0.51419(8) 0.15877(14) 0.0472(4) Uani d . 1
H H2A -0.0361 0.5380 0.0889 0.057 Uiso calc R 1
C C3 -0.02461(16) 0.48670(8) 0.23586(14) 0.0459(4) Uani d . 1
C C4 0.07148(16) 0.45290(8) 0.34219(14) 0.0434(3) Uani d . 1
C C5 0.22065(15) 0.44518(7) 0.36748(13) 0.0387(3) Uani d . 1
C C6 0.27565(16) 0.47090(7) 0.29057(13) 0.0395(3) Uani d . 1
C C7 0.43129(16) 0.45928(7) 0.32226(13) 0.0408(3) Uani d . 1
C C8 0.51977(15) 0.42168(7) 0.43328(13) 0.0385(3) Uani d . 1
C C9 0.45495(15) 0.39753(7) 0.50637(13) 0.0381(3) Uani d . 1
C C10 0.53244(16) 0.35998(7) 0.61333(14) 0.0419(3) Uani d . 1
C C11 0.68362(16) 0.34693(7) 0.64363(14) 0.0437(4) Uani d . 1
C C12 0.75637(15) 0.37038(7) 0.57675(14) 0.0407(3) Uani d . 1
C C13 0.67322(15) 0.40703(7) 0.47158(13) 0.0397(3) Uani d . 1
C C14 0.46210(18) 0.32904(9) 0.69122(16) 0.0530(4) Uani d . 1
C C15 0.5654(2) 0.33895(13) 0.82710(18) 0.0704(6) Uani d . 1
H H15A 0.6029 0.3816 0.8514 0.084 Uiso calc R 1
C C16 0.6087(3) 0.29370(19) 0.9158(3) 0.1141(12) Uani d . 1
H H16A 0.5746 0.2502 0.8967 0.137 Uiso calc R 1
H H16B 0.6733 0.3054 0.9972 0.137 Uiso calc R 1
C C17 0.4329(4) 0.25566(12) 0.6555(3) 0.1012(9) Uani d . 1
H H17A 0.3985 0.2339 0.7078 0.152 Uiso calc R 1
H H17B 0.5242 0.2352 0.6656 0.152 Uiso calc R 1
H H17C 0.3577 0.2519 0.5706 0.152 Uiso calc R 1
C C18 0.3143(2) 0.36078(13) 0.67513(19) 0.0753(6) Uani d . 1
H H18A 0.2879 0.3426 0.7353 0.113 Uiso calc R 1
H H18B 0.2357 0.3516 0.5934 0.113 Uiso calc R 1
H H18C 0.3273 0.4079 0.6866 0.113 Uiso calc R 1
C C19 0.92107(15) 0.35478(7) 0.62011(14) 0.0430(4) Uani d . 1
H H19A 0.9650 0.3897 0.5924 0.052 Uiso calc R 1
H H19B 0.9730 0.3543 0.7099 0.052 Uiso calc R 1
C C20 0.94472(16) 0.28944(8) 0.57296(15) 0.0456(4) Uani d . 1
H H20A 0.9067 0.2860 0.4876 0.055 Uiso calc R 1
C C21 1.01301(18) 0.23594(8) 0.63764(17) 0.0533(4) Uani d . 1
C C22 1.0272(3) 0.17404(10) 0.5744(2) 0.0791(6) Uani d . 1
H H22A 0.9881 0.1823 0.4873 0.119 Uiso calc R 1
H H22B 0.9715 0.1387 0.5869 0.119 Uiso calc R 1
H H22C 1.1310 0.1616 0.6087 0.119 Uiso calc R 1
C C23 1.0826(3) 0.23100(11) 0.7756(2) 0.0756(6) Uani d . 1
H H23A 1.0799 0.2737 0.8096 0.113 Uiso calc R 1
H H23B 1.1850 0.2166 0.8077 0.113 Uiso calc R 1
H H23C 1.0277 0.1995 0.7981 0.113 Uiso calc R 1
C C24 0.6202(7) 0.6016(2) 0.9882(4) 0.186(2) Uani d . 1
H H24A 0.6362 0.6187 0.9217 0.223 Uiso calc R 1
H H24B 0.6890 0.6224 1.0644 0.223 Uiso calc R 1
H H24C 0.5190 0.6107 0.9722 0.223 Uiso calc R 1

loop_
_atom_site_aniso_label
_atom_site_aniso_U_11
_atom_site_aniso_U_22
_atom_site_aniso_U_33
_atom_site_aniso_U_12
_atom_site_aniso_U_13
_atom_site_aniso_U_23
O1 0.0327(6) 0.0978(10) 0.0607(7) 0.0177(6) 0.0213(5) 0.0222(7)
O2 0.0348(6) 0.0987(10) 0.0647(8) 0.0163(6) 0.0292(6) 0.0302(7)
O3 0.0383(6) 0.0864(9) 0.0505(6) 0.0073(5) 0.0240(5) 0.0220(6)
O4 0.0333(5) 0.0794(8) 0.0545(7) 0.0092(5) 0.0256(5) 0.0206(6)
O5 0.0421(6) 0.0850(9) 0.0676(8) 0.0232(6) 0.0282(6) 0.0380(7)
O6 0.0290(5) 0.0620(6) 0.0457(6) 0.0085(4) 0.0189(5) 0.0151(5)
O7 0.0808(11) 0.1318(17) 0.0661(10) 0.0343(11) 0.0160(9) 0.0218(10)
C1 0.0373(8) 0.0569(9) 0.0414(8) 0.0024(6) 0.0178(6) 0.0067(7)
C2 0.0375(8) 0.0566(9) 0.0416(8) 0.0087(6) 0.0133(6) 0.0075(7)
C3 0.0311(7) 0.0554(9) 0.0480(8) 0.0067(6) 0.0155(6) 0.0009(7)
C4 0.0327(7) 0.0547(9) 0.0456(8) 0.0049(6) 0.0204(6) 0.0047(6)
C5 0.0310(7) 0.0444(7) 0.0389(7) 0.0032(5) 0.0147(6) 0.0023(6)
C6 0.0323(7) 0.0448(7) 0.0401(7) 0.0011(6) 0.0156(6) 0.0012(6)
C7 0.0334(7) 0.0508(8) 0.0398(7) -0.0001(6) 0.0183(6) 0.0025(6)
C8 0.0304(7) 0.0445(7) 0.0412(8) 0.0006(5) 0.0170(6) 0.0015(6)
C9 0.0271(7) 0.0451(8) 0.0427(7) 0.0015(5) 0.0166(6) 0.0017(6)
C10 0.0336(7) 0.0479(8) 0.0460(8) 0.0021(6) 0.0199(6) 0.0076(6)
C11 0.0353(7) 0.0481(8) 0.0469(8) 0.0064(6) 0.0184(6) 0.0095(6)
C12 0.0307(7) 0.0447(8) 0.0466(8) 0.0029(6) 0.0177(6) 0.0024(6)
C13 0.0311(7) 0.0470(8) 0.0442(8) -0.0004(6) 0.0203(6) 0.0012(6)
C14 0.0413(8) 0.0624(10) 0.0590(10) 0.0025(7) 0.0262(7) 0.0196(8)
C15 0.0429(9) 0.1156(16) 0.0581(10) 0.0101(10) 0.0279(8) 0.0288(11)
C16 0.0689(14) 0.195(3) 0.0909(17) 0.0497(17) 0.0475(13) 0.078(2)
C17 0.125(2) 0.0777(15) 0.129(2) -0.0289(14) 0.083(2) 0.0060(14)
C18 0.0423(9) 0.1250(18) 0.0686(12) 0.0133(10) 0.0340(9) 0.0399(12)
C19 0.0299(7) 0.0508(8) 0.0478(8) 0.0040(6) 0.0176(6) 0.0065(6)
C20 0.0319(7) 0.0571(9) 0.0484(8) 0.0031(6) 0.0191(6) 0.0033(7)
C21 0.0432(8) 0.0526(9) 0.0642(10) 0.0049(7) 0.0251(8) 0.0062(8)
C22 0.0806(14) 0.0597(11) 0.0947(15) 0.0130(10) 0.0385(12) -0.0020(11)
C23 0.0811(14) 0.0732(13) 0.0703(12) 0.0236(11) 0.0330(11) 0.0244(10)
C24 0.280(6) 0.137(3) 0.115(3) 0.066(4) 0.070(4) -0.008(3)

loop_
_atom_type_symbol
_atom_type_description
_atom_type_scat_dispersion_real
_atom_type_scat_dispersion_imag
_atom_type_scat_source
C C 0.0033 0.0016 'International Tables Vol C Tables 4.2.6.8 and 6.1.1.4'
H H 0.0000 0.0000 'International Tables Vol C Tables 4.2.6.8 and 6.1.1.4'
O O 0.0106 0.0060 'International Tables Vol C Tables 4.2.6.8 and 6.1.1.4'

loop_
_geom_angle_atom_site_label_1
_geom_angle_atom_site_label_2
_geom_angle_atom_site_label_3
_geom_angle
C3 O1 H1O1 109.7(18)
C4 O2 H1O2 109.5
C13 O4 H1O4 109.5
C11 O5 H5A 108.6(17)
C9 O6 C5 121.30(11)
C24 O7 H1O7 104(3)
C2 C1 C6 120.51(14)
C2 C1 H1B 119.7
C6 C1 H1B 119.7
C1 C2 C3 120.42(14)
C1 C2 H2A 119.8
C3 C2 H2A 119.8
O1 C3 C4 115.40(14)
O1 C3 C2 124.11(14)
C4 C3 C2 120.49(14)
O2 C4 C3 123.39(13)
O2 C4 C5 118.20(13)
C3 C4 C5 118.39(14)
O6 C5 C6 122.75(12)
O6 C5 C4 115.11(12)
C6 C5 C4 122.13(13)
C5 C6 C1 118.02(13)
C5 C6 C7 118.51(13)
C1 C6 C7 123.47(13)
O3 C7 C8 121.37(13)
O3 C7 C6 121.45(13)
C8 C7 C6 117.18(12)
C9 C8 C13 117.94(13)
C9 C8 C7 120.60(13)
C13 C8 C7 121.46(13)
O6 C9 C10 116.49(12)
O6 C9 C8 119.66(12)
C10 C9 C8 123.84(13)
C9 C10 C11 114.48(13)
C9 C10 C14 125.11(13)
C11 C10 C14 120.26(13)
O5 C11 C12 113.44(13)
O5 C11 C10 121.74(13)
C12 C11 C10 124.81(13)
C13 C12 C11 117.79(12)
C13 C12 C19 121.96(13)
C11 C12 C19 120.25(13)
O4 C13 C12 119.35(12)
O4 C13 C8 119.54(13)
C12 C13 C8 121.11(13)
C15 C14 C17 112.63(19)
C15 C14 C18 102.58(16)
C17 C14 C18 108.52(18)
C15 C14 C10 110.00(14)
C17 C14 C10 107.19(16)
C18 C14 C10 116.03(13)
C16 C15 C14 127.2(3)
C16 C15 H15A 116.4
C14 C15 H15A 116.4
C15 C16 H16A 120.0
C15 C16 H16B 120.0
H16A C16 H16B 120.0
C14 C17 H17A 109.5
C14 C17 H17B 109.5
H17A C17 H17B 109.5
C14 C17 H17C 109.5
H17A C17 H17C 109.5
H17B C17 H17C 109.5
C14 C18 H18A 109.5
C14 C18 H18B 109.5
H18A C18 H18B 109.5
C14 C18 H18C 109.5
H18A C18 H18C 109.5
H18B C18 H18C 109.5
C20 C19 C12 112.88(12)
C20 C19 H19A 109.0
C12 C19 H19A 109.0
C20 C19 H19B 109.0
C12 C19 H19B 109.0
H19A C19 H19B 107.8
C21 C20 C19 128.13(15)
C21 C20 H20A 115.9
C19 C20 H20A 115.9
C20 C21 C23 124.55(17)
C20 C21 C22 121.00(17)
C23 C21 C22 114.45(16)
C21 C22 H22A 109.5
C21 C22 H22B 109.5
H22A C22 H22B 109.5
C21 C22 H22C 109.5
H22A C22 H22C 109.5
H22B C22 H22C 109.5
C21 C23 H23A 109.5
C21 C23 H23B 109.5
H23A C23 H23B 109.5
C21 C23 H23C 109.5
H23A C23 H23C 109.5
H23B C23 H23C 109.5
O7 C24 H24A 109.5
O7 C24 H24B 109.5
H24A C24 H24B 109.5
O7 C24 H24C 109.5
H24A C24 H24C 109.5
H24B C24 H24C 109.5

loop_
_geom_bond_atom_site_label_1
_geom_bond_atom_site_label_2
_geom_bond_distance
O1 C3 1.3547(18)
O1 H1O1 0.85(3)
O2 C4 1.3529(19)
O2 H1O2 0.8200
O3 C7 1.2617(18)
O4 C13 1.3526(17)
O4 H1O4 0.8200
O5 C11 1.3550(18)
O5 H5A 0.89(3)
O6 C9 1.3616(17)
O6 C5 1.3627(17)
O7 C24 1.279(5)
O7 H1O7 0.831(10)
C1 C2 1.370(2)
C1 C6 1.405(2)
C1 H1B 0.9300
C2 C3 1.393(2)
C2 H2A 0.9300
C3 C4 1.385(2)
C4 C5 1.391(2)
C5 C6 1.389(2)
C6 C7 1.445(2)
C7 C8 1.443(2)
C8 C9 1.410(2)
C8 C13 1.4193(19)
C9 C10 1.392(2)
C10 C11 1.411(2)
C10 C14 1.551(2)
C11 C12 1.404(2)
C12 C13 1.376(2)
C12 C19 1.5183(19)
C14 C15 1.506(3)
C14 C17 1.531(3)
C14 C18 1.543(2)
C15 C16 1.324(3)
C15 H15A 0.9300
C16 H16A 0.9300
C16 H16B 0.9300
C17 H17A 0.9600
C17 H17B 0.9600
C17 H17C 0.9600
C18 H18A 0.9600
C18 H18B 0.9600
C18 H18C 0.9600
C19 C20 1.499(2)
C19 H19A 0.9700
C19 H19B 0.9700
C20 C21 1.324(2)
C20 H20A 0.9300
C21 C23 1.496(3)
C21 C22 1.507(3)
C22 H22A 0.9600
C22 H22B 0.9600
C22 H22C 0.9600
C23 H23A 0.9600
C23 H23B 0.9600
C23 H23C 0.9600
C24 H24A 0.9600
C24 H24B 0.9600
C24 H24C 0.9600

loop_
_geom_hbond_atom_site_label_D
_geom_hbond_atom_site_label_H
_geom_hbond_atom_site_label_A
_geom_hbond_site_symmetry_A
_geom_hbond_distance_DH
_geom_hbond_distance_HA
_geom_hbond_distance_DA
_geom_hbond_angle_DHA
_geom_hbond_publ_flag
O1 H1O1 O7 1_454 0.85(3) 1.79(3) 2.632(2) 170(3) y
O2 H1O2 O1 1_555 0.82 2.2852 2.7117(19) 113 y
O2 H1O2 O4 1_455 0.82 2.0336 2.7995(19) 155 y
O4 H1O4 O3 1_555 0.82 1.8135 2.5505(18) 149 y
O7 H1O7 O3 3-666 0.83(2) 1.954(19) 2.755(2) 161(4) y
C18 H18B O6 1_555 0.96 2.2540 2.638(2) 103 y
C19 H19A O2 1_655 0.97 2.5399 3.378(2) 145 y
C19 H19A O4 1_555 0.97 2.4985 2.8451(19) 101 y
C22 H22B Cg1 4_655 0.96 3.0967 3.705(2) 123 y

loop_
_geom_torsion_atom_site_label_1
_geom_torsion_atom_site_label_2
_geom_torsion_atom_site_label_3
_geom_torsion_atom_site_label_4
_geom_torsion
C6 C1 C2 C3 -0.3(2)
C1 C2 C3 O1 -178.16(15)
C1 C2 C3 C4 2.0(2)
O1 C3 C4 O2 -0.4(2)
C2 C3 C4 O2 179.48(15)
O1 C3 C4 C5 177.91(14)
C2 C3 C4 C5 -2.2(2)
C9 O6 C5 C6 -0.3(2)
C9 O6 C5 C4 178.79(13)
O2 C4 C5 O6 0.1(2)
C3 C4 C5 O6 -178.31(13)
O2 C4 C5 C6 179.21(14)
C3 C4 C5 C6 0.8(2)
O6 C5 C6 C1 179.88(13)
C4 C5 C6 C1 0.8(2)
O6 C5 C6 C7 0.5(2)
C4 C5 C6 C7 -178.59(13)
C2 C1 C6 C5 -1.1(2)
C2 C1 C6 C7 178.30(14)
C5 C6 C7 O3 179.25(14)
C1 C6 C7 O3 -0.1(2)
C5 C6 C7 C8 -0.4(2)
C1 C6 C7 C8 -179.77(14)
O3 C7 C8 C9 -179.44(14)
C6 C7 C8 C9 0.2(2)
O3 C7 C8 C13 -0.3(2)
C6 C7 C8 C13 179.32(13)
C5 O6 C9 C10 -178.87(13)
C5 O6 C9 C8 0.1(2)
C13 C8 C9 O6 -179.22(12)
C7 C8 C9 O6 -0.1(2)
C13 C8 C9 C10 -0.3(2)
C7 C8 C9 C10 178.84(14)
O6 C9 C10 C11 178.37(13)
C8 C9 C10 C11 -0.6(2)
O6 C9 C10 C14 2.9(2)
C8 C9 C10 C14 -176.02(14)
C9 C10 C11 O5 -176.97(14)
C14 C10 C11 O5 -1.3(2)
C9 C10 C11 C12 1.9(2)
C14 C10 C11 C12 177.57(15)
O5 C11 C12 C13 176.72(14)
C10 C11 C12 C13 -2.2(2)
O5 C11 C12 C19 -2.8(2)
C10 C11 C12 C19 178.28(14)
C11 C12 C13 O4 -179.14(13)
C19 C12 C13 O4 0.4(2)
C11 C12 C13 C8 1.2(2)
C19 C12 C13 C8 -179.33(13)
C9 C8 C13 O4 -179.69(13)
C7 C8 C13 O4 1.2(2)
C9 C8 C13 C12 0.0(2)
C7 C8 C13 C12 -179.13(14)
C9 C10 C14 C15 -137.06(17)
C11 C10 C14 C15 47.7(2)
C9 C10 C14 C17 100.2(2)
C11 C10 C14 C17 -75.0(2)
C9 C10 C14 C18 -21.2(3)
C11 C10 C14 C18 163.56(17)
C17 C14 C15 C16 -12.2(3)
C18 C14 C15 C16 104.3(2)
C10 C14 C15 C16 -131.7(2)
C13 C12 C19 C20 -93.25(17)
C11 C12 C19 C20 86.25(17)
C12 C19 C20 C21 -115.91(17)
C19 C20 C21 C23 -0.3(3)
C19 C20 C21 C22 -179.77(16)

loop_
_cod_related_entry_id
_cod_related_entry_database
_cod_related_entry_code
1 ChemSpider 21123236
